data_4001709
loop_
_publ_author_name
'Tan, Yan-Xi'
'He, Yan-Ping'
'Zhang, Jian'

_publ_section_title
;
 Cluster-Organic Framework Materials as Heterogeneous Catalysts for High
 Efficient Addition Reaction of Diethylzinc to Aromatic Aldehydes
;
_journal_issue 24
_journal_name_full 'Chemistry of Materials'
_journal_page_first 4711
_journal_paper_doi 10.1021/cm302953x
_journal_volume 24
_journal_year 2012
_chemical_formula_sum 'C27 H24 Cu4 I4 Mn2 N5 O11'
_chemical_formula_weight 1466.15
_chemical_name_systematic
; 
 ? 
;
_space_group_IT_number 14
_symmetry_cell_setting monoclinic
_symmetry_space_group_name_Hall '-P 2ybc'
_symmetry_space_group_name_H-M 'P 1 21/c 1'
_atom_sites_solution_hydrogens geom
_atom_sites_solution_primary direct
_atom_sites_solution_secondary difmap
_audit_creation_method SHELXL-97
_cell_angle_alpha 90.00
_cell_angle_beta 93.344(5)
_cell_angle_gamma 90.00
_cell_formula_units_Z 4
_cell_length_a 18.0043(8)
_cell_length_b 21.1164(9)
_cell_length_c 18.1594(14)
_cell_measurement_reflns_used 2567
_cell_measurement_temperature 293(2)
_cell_measurement_theta_max 27.2630
_cell_measurement_theta_min 2.5074
_cell_volume 6892.2(7)
_computing_cell_refinement 'Bruker FRAMBO'
_computing_data_collection 'Bruker FRAMBO'
_computing_data_reduction 'Bruker SHELXTL'
_computing_molecular_graphics 'Bruker SHELXTL'
_computing_publication_material 'Bruker SHELXTL'
_computing_structure_refinement 'SHELXL-97 (Sheldrick, 1997)'
_computing_structure_solution 'SHELXS-97 (Sheldrick, 1990)'
_diffrn_ambient_temperature 293(2)
_diffrn_detector_area_resol_mean none
_diffrn_measured_fraction_theta_full 0.729
_diffrn_measured_fraction_theta_max 0.729
_diffrn_measurement_device_type 'multiwire proportional'
_diffrn_measurement_method 'phi and omega scans'
_diffrn_radiation_monochromator graphite
_diffrn_radiation_source 'fine-focus sealed tube'
_diffrn_radiation_type MoK\a
_diffrn_radiation_wavelength 0.71073
_diffrn_reflns_av_R_equivalents 0.0582
_diffrn_reflns_av_sigmaI/netI 0.1213
_diffrn_reflns_limit_h_max 15
_diffrn_reflns_limit_h_min -20
_diffrn_reflns_limit_k_max 24
_diffrn_reflns_limit_k_min -19
_diffrn_reflns_limit_l_max 12
_diffrn_reflns_limit_l_min -18
_diffrn_reflns_number 16937
_diffrn_reflns_theta_full 24.88
_diffrn_reflns_theta_max 24.88
_diffrn_reflns_theta_min 2.24
_diffrn_standards_decay_% none
_diffrn_standards_interval_count none
_diffrn_standards_interval_time none
_diffrn_standards_number none
_exptl_absorpt_coefficient_mu 3.393
_exptl_absorpt_correction_type none
_exptl_absorpt_process_details none
_exptl_crystal_colour yellow
_exptl_crystal_density_diffrn 1.413
_exptl_crystal_density_method 'not measured'
_exptl_crystal_description prism
_exptl_crystal_F_000 2748
_exptl_crystal_size_max 0.20
_exptl_crystal_size_mid 0.12
_exptl_crystal_size_min 0.08
_refine_diff_density_max 0.795
_refine_diff_density_min -0.839
_refine_diff_density_rms 0.118
_refine_ls_extinction_method none
_refine_ls_goodness_of_fit_ref 0.860
_refine_ls_hydrogen_treatment none
_refine_ls_matrix_type full
_refine_ls_number_parameters 463
_refine_ls_number_reflns 8722
_refine_ls_number_restraints 0
_refine_ls_restrained_S_all 0.860
_refine_ls_R_factor_all 0.1141
_refine_ls_R_factor_gt 0.0577
_refine_ls_shift/su_max 0.004
_refine_ls_shift/su_mean 0.000
_refine_ls_structure_factor_coef Fsqd
_refine_ls_weighting_details 'calc w=1/[\s^2^(Fo^2^)+(0.0657P)^2^+0.0000P] where P=(Fo^2^+2Fc^2^)/3'
_refine_ls_weighting_scheme calc
_refine_ls_wR_factor_gt 0.1308
_refine_ls_wR_factor_ref 0.1479
_reflns_number_gt 4387
_reflns_number_total 8722
_reflns_threshold_expression >2sigma(I)
_cod_data_source_file cm302953x_si_002.cif
_cod_data_source_block 3
_cod_depositor_comments
;
The following automatic conversions were performed:

'_symmetry_cell_setting' value 'Monoclinic' changed to 'monoclinic'
according to /home/saulius/struct/CIF-dictionaries/cif_core.dic
dictionary named 'cif_core.dic' version 2.4.2 from 2011-04-26.

Automatic conversion script
Id: cif_fix_values 1891 2012-01-12 08:04:46Z andrius 
;
_cod_original_sg_symbol_H-M P2(1)/c
_cod_database_code 4001709

loop_
_symmetry_equiv_pos_as_xyz
'x, y, z'
'-x, y+1/2, -z+1/2'
'-x, -y, -z'
'x, -y-1/2, z-1/2'

loop_
_atom_site_label
_atom_site_type_symbol
_atom_site_fract_x
_atom_site_fract_y
_atom_site_fract_z
_atom_site_U_iso_or_equiv
_atom_site_adp_type
_atom_site_occupancy
_atom_site_symmetry_multiplicity
_atom_site_calc_flag
_atom_site_refinement_flags
I1 I -0.19128(4) 0.26045(4) 0.37244(5) 0.0624(3) Uani 1 1 d .
I2 I -0.18462(5) 0.24517(4) 0.61466(5) 0.0723(3) Uani 1 1 d .
I3 I -0.09390(4) 0.08198(4) 0.49038(5) 0.0704(3) Uani 1 1 d .
I4 I -0.33240(5) 0.11056(5) 0.47037(6) 0.0873(4) Uani 1 1 d .
Cu1 Cu -0.26868(8) 0.23000(8) 0.48801(11) 0.0821(6) Uani 1 1 d .
Cu2 Cu -0.20501(8) 0.13660(8) 0.40871(9) 0.0718(5) Uani 1 1 d .
Cu3 Cu -0.20803(9) 0.12981(8) 0.55948(10) 0.0787(5) Uani 1 1 d .
Cu4 Cu -0.11982(7) 0.20922(7) 0.49051(9) 0.0661(5) Uani 1 1 d .
Mn1 Mn -0.30523(8) -0.06274(8) -0.01426(10) 0.0524(5) Uani 1 1 d .
Mn2 Mn 0.34604(9) 0.31497(9) 0.64740(12) 0.0611(6) Uani 1 1 d .
N1 N -0.0175(6) 0.2459(5) 0.5061(7) 0.071(3) Uani 1 1 d .
N2 N -0.2159(6) 0.0891(6) 0.3130(7) 0.077(3) Uani 1 1 d .
N3 N -0.2328(6) 0.0749(5) 0.6473(7) 0.081(4) Uani 1 1 d .
N4 N -0.3624(6) 0.2845(7) 0.5001(7) 0.081(4) Uani 1 1 d .
N5 N 0.5605(11) 0.2702(11) 0.7463(12) 0.208(10) Uani 1 1 d .
O1 O 0.3615(5) 0.2148(5) 0.6068(7) 0.131(4) Uani 1 1 d .
H1A H 0.3763 0.2157 0.5649 0.196 Uiso 1 1 calc R
O2 O 0.3097(6) 0.2705(5) 0.7517(6) 0.123(4) Uani 1 1 d .
H2A H 0.2989 0.2983 0.7807 0.185 Uiso 1 1 calc R
O3 O 0.4597(4) 0.3177(5) 0.6906(6) 0.109(4) Uani 1 1 d .
O4 O 0.2374(4) 0.3077(5) 0.5989(6) 0.092(3) Uani 1 1 d .
O5 O -0.2986(5) -0.0150(4) 0.8862(6) 0.088(3) Uani 1 1 d .
O6 O -0.2952(5) -0.0675(5) 0.1137(5) 0.080(3) Uani 1 1 d .
O7 O -0.3244(5) -0.0940(5) 0.8071(6) 0.089(3) Uani 1 1 d .
O8 O -0.5683(4) 0.4424(5) 0.5015(6) 0.081(3) Uani 1 1 d .
O9 O -0.2714(5) 0.0183(4) 0.0526(6) 0.084(3) Uani 1 1 d .
O10 O 0.2103(4) 0.3838(5) 0.5169(6) 0.094(4) Uani 1 1 d .
O11 O -0.6189(4) 0.3572(4) 0.5434(5) 0.066(3) Uani 1 1 d .
C1 C 0.5896(19) 0.2307(17) 0.796(2) 0.34(2) Uiso 1 1 d .
H1C H 0.5506 0.2111 0.8217 0.512 Uiso 1 1 calc R
H1D H 0.6222 0.2533 0.8303 0.512 Uiso 1 1 calc R
H1E H 0.6173 0.1986 0.7719 0.512 Uiso 1 1 calc R
C2 C 0.6065(15) 0.3200(14) 0.7212(18) 0.270(16) Uiso 1 1 d .
H2B H 0.5808 0.3416 0.6808 0.406 Uiso 1 1 calc R
H2C H 0.6520 0.3025 0.7052 0.406 Uiso 1 1 calc R
H2D H 0.6174 0.3493 0.7607 0.406 Uiso 1 1 calc R
C3 C 0.4885(15) 0.2796(11) 0.7265(15) 0.156(9) Uiso 1 1 d .
C4 C -0.2397(10) 0.0292(9) 0.3134(9) 0.119(6) Uani 1 1 d .
H4A H -0.2429 0.0089 0.3585 0.143 Uiso 1 1 calc R
C5 C 0.0749(8) 0.3212(8) 0.4790(10) 0.124(7) Uani 1 1 d .
H5A H 0.0894 0.3536 0.4483 0.148 Uiso 1 1 calc R
C6 C -0.4242(9) 0.2583(8) 0.5128(13) 0.154(10) Uani 1 1 d .
H6A H -0.4245 0.2143 0.5151 0.184 Uiso 1 1 calc R
C7 C 0.0052(7) 0.2927(8) 0.4668(10) 0.114(7) Uani 1 1 d .
H7A H -0.0266 0.3080 0.4287 0.136 Uiso 1 1 calc R
C8 C -0.2600(9) -0.0040(6) 0.2496(10) 0.100(5) Uani 1 1 d .
H8A H -0.2775 -0.0452 0.2529 0.120 Uiso 1 1 calc R
C9 C -0.2285(8) 0.0841(7) 0.1816(8) 0.084(4) Uani 1 1 d .
H9A H -0.2227 0.1046 0.1370 0.101 Uiso 1 1 calc R
C10 C -0.5629(7) 0.3851(8) 0.5235(8) 0.072(4) Uani 1 1 d .
C11 C -0.3631(7) 0.3473(8) 0.4951(9) 0.090(5) Uani 1 1 d .
H11A H -0.3187 0.3679 0.4870 0.108 Uiso 1 1 calc R
C12 C 0.0291(8) 0.2261(7) 0.5567(9) 0.105(7) Uani 1 1 d .
H12A H 0.0151 0.1918 0.5850 0.126 Uiso 1 1 calc R
C13 C -0.3029(7) -0.0408(8) 0.8245(9) 0.072(4) Uani 1 1 d .
C14 C -0.2488(10) 0.0157(8) 0.6395(8) 0.111(6) Uani 1 1 d .
H14A H -0.2455 -0.0020 0.5929 0.133 Uiso 1 1 calc R
C15 C -0.2378(9) 0.1001(8) 0.7129(9) 0.100(5) Uani 1 1 d .
H15A H -0.2253 0.1424 0.7206 0.120 Uiso 1 1 calc R
C16 C -0.2621(8) 0.0631(7) 0.7722(8) 0.084(4) Uani 1 1 d .
H16A H -0.2681 0.0817 0.8179 0.101 Uiso 1 1 calc R
C17 C -0.2754(7) -0.0106(8) 0.1102(10) 0.070(4) Uani 1 1 d .
C18 C -0.2705(8) -0.0232(7) 0.6949(8) 0.088(5) Uani 1 1 d .
H18A H -0.2808 -0.0657 0.6856 0.106 Uiso 1 1 calc R
C19 C -0.2545(7) 0.0232(7) 0.1817(8) 0.069(4) Uani 1 1 d .
C20 C -0.2765(7) 0.0008(7) 0.7621(8) 0.063(4) Uani 1 1 d .
C21 C -0.4253(7) 0.3829(7) 0.5012(8) 0.075(4) Uani 1 1 d .
H21A H -0.4234 0.4268 0.4967 0.089 Uiso 1 1 calc R
C22 C 0.0988(7) 0.2518(6) 0.5726(8) 0.082(5) Uani 1 1 d .
H22A H 0.1304 0.2344 0.6095 0.099 Uiso 1 1 calc R
C23 C -0.4903(7) 0.2883(8) 0.5233(10) 0.104(6) Uani 1 1 d .
H23A H -0.5325 0.2663 0.5359 0.124 Uiso 1 1 calc R
C24 C 0.1976(6) 0.3350(8) 0.5496(9) 0.067(4) Uani 1 1 d .
C25 C -0.2109(8) 0.1156(7) 0.2469(9) 0.083(5) Uani 1 1 d .
H25A H -0.1948 0.1573 0.2446 0.100 Uiso 1 1 calc R
C26 C -0.4904(6) 0.3532(7) 0.5140(8) 0.068(4) Uani 1 1 d .
C27 C 0.1203(6) 0.3016(7) 0.5348(8) 0.061(4) Uani 1 1 d .

loop_
_atom_site_aniso_label
_atom_site_aniso_U_11
_atom_site_aniso_U_22
_atom_site_aniso_U_33
_atom_site_aniso_U_23
_atom_site_aniso_U_13
_atom_site_aniso_U_12
I1 0.0659(5) 0.0671(6) 0.0530(6) 0.0104(5) -0.0066(4) -0.0027(4)
I2 0.0937(6) 0.0670(6) 0.0570(7) -0.0117(5) 0.0121(5) -0.0085(5)
I3 0.0764(6) 0.0702(6) 0.0640(7) 0.0012(5) -0.0005(5) 0.0121(5)
I4 0.0707(6) 0.0866(7) 0.1050(10) -0.0145(7) 0.0083(6) -0.0187(5)
Cu1 0.0618(10) 0.0985(14) 0.0873(15) 0.0014(12) 0.0147(9) 0.0162(9)
Cu2 0.0836(10) 0.0804(12) 0.0502(12) -0.0111(10) -0.0063(9) -0.0062(9)
Cu3 0.1100(12) 0.0728(12) 0.0549(13) 0.0051(10) 0.0192(10) -0.0105(10)
Cu4 0.0515(9) 0.0832(12) 0.0625(12) 0.0025(10) -0.0057(8) -0.0130(8)
Mn1 0.0512(10) 0.0625(13) 0.0429(13) -0.0064(10) -0.0034(9) 0.0031(9)
Mn2 0.0545(11) 0.0636(13) 0.0639(16) 0.0012(11) -0.0084(10) 0.0037(9)
N1 0.069(7) 0.067(8) 0.076(10) 0.015(7) 0.002(7) -0.027(6)
N2 0.101(8) 0.076(10) 0.054(10) -0.009(8) -0.011(7) -0.006(7)
N3 0.122(9) 0.044(8) 0.077(11) -0.015(7) 0.013(8) -0.014(7)
N4 0.073(8) 0.079(9) 0.093(11) -0.003(8) 0.016(7) 0.018(7)
N5 0.155(16) 0.24(2) 0.22(2) 0.103(18) -0.075(15) 0.017(15)
O1 0.151(9) 0.097(8) 0.146(12) 0.000(8) 0.025(8) 0.056(7)
O2 0.160(9) 0.123(9) 0.087(9) 0.026(7) 0.006(8) 0.024(7)
O3 0.061(6) 0.140(9) 0.122(10) 0.020(8) -0.024(6) 0.008(6)
O4 0.047(5) 0.130(9) 0.096(9) 0.014(7) -0.025(5) -0.019(5)
O5 0.134(8) 0.078(7) 0.052(7) 0.008(6) 0.020(6) -0.012(6)
O6 0.117(7) 0.066(6) 0.054(7) -0.010(6) -0.011(5) -0.007(6)
O7 0.123(8) 0.081(7) 0.064(8) 0.004(6) 0.000(6) -0.024(6)
O8 0.054(5) 0.086(7) 0.103(9) 0.005(7) 0.013(5) -0.003(5)
O9 0.127(8) 0.071(7) 0.052(7) -0.015(6) -0.015(6) -0.002(6)
O10 0.068(6) 0.101(8) 0.111(10) 0.047(7) -0.016(6) -0.040(6)
O11 0.038(4) 0.081(6) 0.080(7) -0.004(5) 0.012(5) -0.011(4)
C4 0.23(2) 0.082(13) 0.044(12) -0.003(11) -0.019(12) 0.015(13)
C5 0.088(11) 0.152(16) 0.126(17) 0.102(13) -0.033(11) -0.044(11)
C6 0.065(11) 0.088(13) 0.32(3) 0.028(15) 0.079(14) -0.005(10)
C7 0.061(10) 0.157(17) 0.117(16) 0.046(14) -0.048(10) -0.034(10)
C8 0.172(15) 0.042(9) 0.082(14) -0.015(10) -0.025(12) 0.006(9)
C9 0.144(13) 0.065(11) 0.044(11) -0.001(9) 0.008(9) 0.015(10)
C10 0.050(9) 0.099(13) 0.063(11) -0.020(10) -0.019(8) 0.001(10)
C11 0.050(9) 0.104(14) 0.115(15) -0.007(11) 0.007(8) -0.008(9)
C12 0.081(10) 0.104(12) 0.122(15) 0.071(11) -0.068(11) -0.036(9)
C13 0.072(9) 0.087(13) 0.056(12) -0.022(11) -0.004(8) -0.012(9)
C14 0.228(19) 0.069(12) 0.040(11) -0.024(10) 0.046(11) -0.018(12)
C15 0.168(15) 0.085(12) 0.050(12) -0.020(11) 0.028(11) -0.013(11)
C16 0.154(13) 0.063(11) 0.037(10) -0.022(9) 0.022(9) -0.001(9)
C17 0.066(9) 0.063(11) 0.079(14) -0.014(11) -0.016(9) 0.002(8)
C18 0.158(13) 0.063(10) 0.048(11) -0.011(9) 0.033(10) -0.034(9)
C19 0.110(10) 0.062(11) 0.032(10) 0.016(9) -0.019(8) 0.021(8)
C20 0.087(9) 0.066(11) 0.039(10) -0.021(9) 0.013(8) 0.004(8)
C21 0.050(8) 0.083(10) 0.090(13) -0.009(9) -0.003(8) 0.011(8)
C22 0.063(9) 0.083(11) 0.098(13) 0.050(10) -0.023(8) -0.016(8)
C23 0.058(10) 0.089(13) 0.166(19) -0.016(12) 0.027(10) 0.002(9)
C24 0.027(7) 0.102(13) 0.072(12) -0.019(10) 0.003(7) -0.004(8)
C25 0.135(12) 0.073(11) 0.042(11) -0.018(10) 0.006(10) -0.014(9)
C26 0.037(8) 0.090(12) 0.077(11) -0.011(9) -0.015(7) 0.008(8)
C27 0.050(8) 0.084(11) 0.048(10) 0.002(8) -0.006(7) -0.008(7)

loop_
_atom_type_symbol
_atom_type_description
_atom_type_scat_dispersion_real
_atom_type_scat_dispersion_imag
_atom_type_scat_source
C C 0.0033 0.0016 'International Tables Vol C Tables 4.2.6.8 and 6.1.1.4'
H H 0.0000 0.0000 'International Tables Vol C Tables 4.2.6.8 and 6.1.1.4'
N N 0.0061 0.0033 'International Tables Vol C Tables 4.2.6.8 and 6.1.1.4'
O O 0.0106 0.0060 'International Tables Vol C Tables 4.2.6.8 and 6.1.1.4'
Cu Cu 0.3201 1.2651 'International Tables Vol C Tables 4.2.6.8 and 6.1.1.4'
I I -0.4742 1.8119 'International Tables Vol C Tables 4.2.6.8 and 6.1.1.4'
Mn Mn 0.3368 0.7283 'International Tables Vol C Tables 4.2.6.8 and 6.1.1.4'

loop_
_geom_angle_atom_site_label_1
_geom_angle_atom_site_label_2
_geom_angle_atom_site_label_3
_geom_angle
_geom_angle_site_symmetry_1
_geom_angle_site_symmetry_3
Cu4 I1 Cu1 61.21(5) . .
Cu4 I1 Cu2 57.30(5) . .
Cu1 I1 Cu2 61.10(6) . .
Cu3 I2 Cu1 60.07(6) . .
Cu3 I2 Cu4 59.71(5) . .
Cu1 I2 Cu4 60.28(5) . .
Cu3 I3 Cu2 61.76(6) . .
Cu3 I3 Cu4 59.34(5) . .
Cu2 I3 Cu4 56.93(5) . .
Cu2 I4 Cu3 61.32(5) . .
Cu2 I4 Cu1 60.17(5) . .
Cu3 I4 Cu1 58.36(5) . .
N4 Cu1 I1 114.6(4) . .
N4 Cu1 Cu3 134.5(4) . .
I1 Cu1 Cu3 110.77(7) . .
N4 Cu1 I2 105.3(3) . .
I1 Cu1 I2 110.47(6) . .
Cu3 Cu1 I2 59.24(6) . .
N4 Cu1 Cu4 154.3(4) . .
I1 Cu1 Cu4 59.39(5) . .
Cu3 Cu1 Cu4 59.36(6) . .
I2 Cu1 Cu4 60.03(5) . .
N4 Cu1 Cu2 146.0(4) . .
I1 Cu1 Cu2 60.30(6) . .
Cu3 Cu1 Cu2 60.93(6) . .
I2 Cu1 Cu2 107.65(6) . .
Cu4 Cu1 Cu2 56.50(5) . .
N4 Cu1 I4 100.6(4) . .
I1 Cu1 I4 111.05(7) . .
Cu3 Cu1 I4 59.59(6) . .
I2 Cu1 I4 114.39(7) . .
Cu4 Cu1 I4 104.81(7) . .
Cu2 Cu1 I4 57.85(5) . .
N2 Cu2 Cu4 145.2(4) . .
N2 Cu2 I4 102.6(4) . .
Cu4 Cu2 I4 112.21(7) . .
N2 Cu2 I3 107.2(3) . .
Cu4 Cu2 I3 62.44(5) . .
I4 Cu2 I3 108.13(7) . .
N2 Cu2 I1 106.1(4) . .
Cu4 Cu2 I1 60.44(5) . .
I4 Cu2 I1 113.18(6) . .
I3 Cu2 I1 118.27(6) . .
N2 Cu2 Cu1 142.6(3) . .
Cu4 Cu2 Cu1 61.37(6) . .
I4 Cu2 Cu1 61.99(6) . .
I3 Cu2 Cu1 109.96(7) . .
I1 Cu2 Cu1 58.60(6) . .
N2 Cu2 Cu3 146.2(4) . .
Cu4 Cu2 Cu3 60.14(6) . .
I4 Cu2 Cu3 60.21(6) . .
I3 Cu2 Cu3 58.89(5) . .
I1 Cu2 Cu3 107.46(7) . .
Cu1 Cu2 Cu3 58.59(6) . .
N3 Cu3 I2 105.2(4) . .
N3 Cu3 I3 111.2(3) . .
I2 Cu3 I3 114.50(6) . .
N3 Cu3 Cu4 152.3(3) . .
I2 Cu3 Cu4 61.05(5) . .
I3 Cu3 Cu4 61.44(5) . .
N3 Cu3 Cu1 136.5(3) . .
I2 Cu3 Cu1 60.69(6) . .
I3 Cu3 Cu1 111.98(7) . .
Cu4 Cu3 Cu1 60.93(6) . .
N3 Cu3 I4 99.8(3) . .
I2 Cu3 I4 117.96(7) . .
I3 Cu3 I4 107.10(7) . .
Cu4 Cu3 I4 107.87(7) . .
Cu1 Cu3 I4 62.05(6) . .
N3 Cu3 Cu2 145.7(4) . .
I2 Cu3 Cu2 108.43(7) . .
I3 Cu3 Cu2 59.35(5) . .
Cu4 Cu3 Cu2 56.82(6) . .
Cu1 Cu3 Cu2 60.48(6) . .
I4 Cu3 Cu2 58.48(5) . .
N1 Cu4 Cu2 145.4(3) . .
N1 Cu4 I1 110.7(4) . .
Cu2 Cu4 I1 62.27(5) . .
N1 Cu4 Cu3 138.0(4) . .
Cu2 Cu4 Cu3 63.04(6) . .
I1 Cu4 Cu3 111.08(6) . .
N1 Cu4 I2 102.2(4) . .
Cu2 Cu4 I2 112.08(6) . .
I1 Cu4 I2 110.18(6) . .
Cu3 Cu4 I2 59.24(5) . .
N1 Cu4 Cu1 147.0(3) . .
Cu2 Cu4 Cu1 62.14(6) . .
I1 Cu4 Cu1 59.39(5) . .
Cu3 Cu4 Cu1 59.71(6) . .
I2 Cu4 Cu1 59.69(6) . .
N1 Cu4 I3 103.0(3) . .
Cu2 Cu4 I3 60.62(5) . .
I1 Cu4 I3 118.28(6) . .
Cu3 Cu4 I3 59.23(5) . .
I2 Cu4 I3 111.05(6) . .
Cu1 Cu4 I3 109.16(6) . .
O10 Mn1 O5 99.0(4) 2_545 1_554
O10 Mn1 O9 103.9(4) 2_545 .
O5 Mn1 O9 94.3(4) 1_554 .
O10 Mn1 O11 94.4(4) 2_545 2_445
O5 Mn1 O11 103.2(4) 1_554 2_445
O9 Mn1 O11 152.3(4) . 2_445
O10 Mn1 O8 149.0(4) 2_545 2_445
O5 Mn1 O8 99.9(4) 1_554 2_445
O9 Mn1 O8 98.9(4) . 2_445
O11 Mn1 O8 57.4(3) 2_445 2_445
O10 Mn1 O6 89.1(4) 2_545 .
O5 Mn1 O6 152.3(4) 1_554 .
O9 Mn1 O6 58.0(3) . .
O11 Mn1 O6 102.5(3) 2_445 .
O8 Mn1 O6 85.5(3) 2_445 .
O10 Mn1 C17 97.3(4) 2_545 .
O5 Mn1 C17 122.9(5) 1_554 .
O9 Mn1 C17 28.6(4) . .
O11 Mn1 C17 129.6(5) 2_445 .
O8 Mn1 C17 92.8(4) 2_445 .
O6 Mn1 C17 29.5(4) . .
O10 Mn1 C10 121.4(5) 2_545 2_445
O5 Mn1 C10 104.3(4) 1_554 2_445
O9 Mn1 C10 126.4(5) . 2_445
O11 Mn1 C10 28.2(4) 2_445 2_445
O8 Mn1 C10 29.2(4) 2_445 2_445
O6 Mn1 C10 93.6(4) . 2_445
C17 Mn1 C10 112.5(5) . 2_445
O4 Mn2 O7 92.4(4) . 2_556
O4 Mn2 O3 175.6(4) . .
O7 Mn2 O3 91.5(4) 2_556 .
O4 Mn2 O11 88.6(3) . 1_655
O7 Mn2 O11 92.0(4) 2_556 1_655
O3 Mn2 O11 89.3(4) . 1_655
O4 Mn2 O2 90.8(4) . .
O7 Mn2 O2 89.0(4) 2_556 .
O3 Mn2 O2 91.3(4) . .
O11 Mn2 O2 178.9(4) 1_655 .
O4 Mn2 O1 85.7(4) . .
O7 Mn2 O1 174.7(4) 2_556 .
O3 Mn2 O1 90.6(4) . .
O11 Mn2 O1 93.0(4) 1_655 .
O2 Mn2 O1 86.1(4) . .
C12 N1 C7 115.5(11) . .
C12 N1 Cu4 122.3(10) . .
C7 N1 Cu4 122.2(10) . .
C25 N2 C4 116.2(13) . .
C25 N2 Cu2 124.2(11) . .
C4 N2 Cu2 119.0(12) . .
C14 N3 C15 117.8(15) . .
C14 N3 Cu3 121.5(12) . .
C15 N3 Cu3 120.6(11) . .
C6 N4 C11 116.1(12) . .
C6 N4 Cu1 120.2(11) . .
C11 N4 Cu1 123.7(11) . .
C1 N5 C3 128(3) . .
C1 N5 C2 118(2) . .
C3 N5 C2 112(2) . .
Mn2 O1 H1A 109.5 . .
Mn2 O2 H2A 109.5 . .
C3 O3 Mn2 125.5(16) . .
C24 O4 Mn2 138.1(9) . .
C13 O5 Mn1 124.5(10) . 1_556
C17 O6 Mn1 85.1(9) . .
C13 O7 Mn2 142.1(11) . 2_546
C10 O8 Mn1 89.0(8) . 2_455
C17 O9 Mn1 93.2(9) . .
C24 O10 Mn1 131.1(9) . 2
C10 O11 Mn2 135.8(9) . 1_455
C10 O11 Mn1 94.0(8) . 2_455
Mn2 O11 Mn1 108.0(3) 1_455 2_455
N5 C1 H1C 109.5 . .
N5 C1 H1D 109.5 . .
H1C C1 H1D 109.5 . .
N5 C1 H1E 109.5 . .
H1C C1 H1E 109.5 . .
H1D C1 H1E 109.5 . .
N5 C2 H2B 109.5 . .
N5 C2 H2C 109.5 . .
H2B C2 H2C 109.5 . .
N5 C2 H2D 109.5 . .
H2B C2 H2D 109.5 . .
H2C C2 H2D 109.5 . .
O3 C3 N5 131(2) . .
N2 C4 C8 122.9(16) . .
N2 C4 H4A 118.5 . .
C8 C4 H4A 118.5 . .
C27 C5 C7 119.6(13) . .
C27 C5 H5A 120.2 . .
C7 C5 H5A 120.2 . .
N4 C6 C23 126.7(15) . .
N4 C6 H6A 116.7 . .
C23 C6 H6A 116.7 . .
N1 C7 C5 123.2(13) . .
N1 C7 H7A 118.4 . .
C5 C7 H7A 118.4 . .
C19 C8 C4 120.8(15) . .
C19 C8 H8A 119.6 . .
C4 C8 H8A 119.6 . .
C19 C9 C25 120.8(15) . .
C19 C9 H9A 119.6 . .
C25 C9 H9A 119.6 . .
O11 C10 O8 119.5(12) . .
O11 C10 C26 123.6(15) . .
O8 C10 C26 116.4(14) . .
O11 C10 Mn1 57.8(6) . 2_455
O8 C10 Mn1 61.8(6) . 2_455
C26 C10 Mn1 169.5(10) . 2_455
N4 C11 C21 123.6(13) . .
N4 C11 H11A 118.2 . .
C21 C11 H11A 118.2 . .
N1 C12 C22 124.8(13) . .
N1 C12 H12A 117.6 . .
C22 C12 H12A 117.6 . .
O7 C13 O5 129.5(17) . .
O7 C13 C20 116.3(14) . .
O5 C13 C20 114.2(14) . .
N3 C14 C18 124.8(14) . .
N3 C14 H14A 117.6 . .
C18 C14 H14A 117.6 . .
N3 C15 C16 120.4(14) . .
N3 C15 H15A 119.8 . .
C16 C15 H15A 119.8 . .
C20 C16 C15 119.9(14) . .
C20 C16 H16A 120.0 . .
C15 C16 H16A 120.0 . .
O9 C17 O6 123.7(15) . .
O9 C17 C19 118.6(14) . .
O6 C17 C19 117.8(16) . .
O9 C17 Mn1 58.2(8) . .
O6 C17 Mn1 65.5(8) . .
C19 C17 Mn1 176.4(13) . .
C20 C18 C14 119.1(14) . .
C20 C18 H18A 120.4 . .
C14 C18 H18A 120.4 . .
C8 C19 C9 116.0(14) . .
C8 C19 C17 123.3(15) . .
C9 C19 C17 120.7(14) . .
C18 C20 C16 117.9(15) . .
C18 C20 C13 120.4(14) . .
C16 C20 C13 121.6(14) . .
C11 C21 C26 118.7(13) . .
C11 C21 H21A 120.7 . .
C26 C21 H21A 120.7 . .
C27 C22 C12 119.6(12) . .
C27 C22 H22A 120.2 . .
C12 C22 H22A 120.2 . .
C6 C23 C26 115.9(13) . .
C6 C23 H23A 122.1 . .
C26 C23 H23A 122.1 . .
O10 C24 O4 128.5(12) . .
O10 C24 C27 119.1(14) . .
O4 C24 C27 112.3(14) . .
N2 C25 C9 123.2(14) . .
N2 C25 H25A 118.4 . .
C9 C25 H25A 118.4 . .
C21 C26 C23 119.0(12) . .
C21 C26 C10 125.5(14) . .
C23 C26 C10 115.4(14) . .
C22 C27 C5 117.1(11) . .
C22 C27 C24 123.4(13) . .
C5 C27 C24 119.4(14) . .

loop_
_geom_bond_atom_site_label_1
_geom_bond_atom_site_label_2
_geom_bond_distance
_geom_bond_site_symmetry_2
I1 Cu4 2.6647(17) .
I1 Cu1 2.665(2) .
I1 Cu2 2.7117(18) .
I2 Cu3 2.6583(19) .
I2 Cu1 2.697(2) .
I2 Cu4 2.7067(19) .
I3 Cu3 2.668(2) .
I3 Cu2 2.6806(17) .
I3 Cu4 2.7272(18) .
I4 Cu2 2.6675(19) .
I4 Cu3 2.7157(19) .
I4 Cu1 2.782(2) .
Cu1 N4 2.064(11) .
Cu1 Cu3 2.681(2) .
Cu1 Cu4 2.7135(19) .
Cu1 Cu2 2.733(2) .
Cu2 N2 2.007(12) .
Cu2 Cu4 2.578(2) .
Cu2 Cu3 2.745(2) .
Cu3 N3 2.042(12) .
Cu3 Cu4 2.671(2) .
Cu4 N1 2.004(10) .
Mn1 O10 2.052(8) 2_545
Mn1 O5 2.079(9) 1_554
Mn1 O9 2.165(9) .
Mn1 O11 2.218(8) 2_445
Mn1 O8 2.305(8) 2_445
Mn1 O6 2.322(9) .
Mn1 C17 2.543(16) .
Mn1 C10 2.615(13) 2_445
Mn2 O4 2.103(8) .
Mn2 O7 2.137(10) 2_556
Mn2 O3 2.149(8) .
Mn2 O11 2.214(9) 1_655
Mn2 O2 2.246(11) .
Mn2 O1 2.262(10) .
N1 C12 1.278(14) .
N1 C7 1.298(16) .
N2 C25 1.332(17) .
N2 C4 1.335(17) .
N3 C14 1.290(15) .
N3 C15 1.313(17) .
N4 C6 1.277(15) .
N4 C11 1.328(15) .
N5 C1 1.31(3) .
N5 C3 1.34(2) .
N5 C2 1.43(3) .
O1 H1A 0.8200 .
O2 H2A 0.8200 .
O3 C3 1.14(2) .
O4 C24 1.254(15) .
O5 C13 1.244(15) .
O5 Mn1 2.079(9) 1_556
O6 C17 1.255(15) .
O7 C13 1.225(14) .
O7 Mn2 2.137(10) 2_546
O8 C10 1.276(15) .
O8 Mn1 2.305(8) 2_455
O9 C17 1.218(16) .
O10 C24 1.216(16) .
O10 Mn1 2.052(8) 2
O11 C10 1.240(15) .
O11 Mn2 2.214(9) 1_455
O11 Mn1 2.218(8) 2_455
C1 H1C 0.9600 .
C1 H1D 0.9600 .
C1 H1E 0.9600 .
C2 H2B 0.9600 .
C2 H2C 0.9600 .
C2 H2D 0.9600 .
C4 C8 1.384(19) .
C4 H4A 0.9300 .
C5 C27 1.330(16) .
C5 C7 1.399(17) .
C5 H5A 0.9300 .
C6 C23 1.373(17) .
C6 H6A 0.9300 .
C7 H7A 0.9300 .
C8 C19 1.368(19) .
C8 H8A 0.9300 .
C9 C19 1.369(17) .
C9 C25 1.378(17) .
C9 H9A 0.9300 .
C10 C26 1.488(17) .
C10 Mn1 2.615(13) 2_455
C11 C21 1.358(16) .
C11 H11A 0.9300 .
C12 C22 1.383(15) .
C12 H12A 0.9300 .
C13 C20 1.530(19) .
C14 C18 1.372(18) .
C14 H14A 0.9300 .
C15 C16 1.419(18) .
C15 H15A 0.9300 .
C16 C20 1.351(16) .
C16 H16A 0.9300 .
C17 C19 1.511(19) .
C18 C20 1.333(17) .
C18 H18A 0.9300 .
C21 C26 1.362(16) .
C21 H21A 0.9300 .
C22 C27 1.326(15) .
C22 H22A 0.9300 .
C23 C26 1.380(17) .
C23 H23A 0.9300 .
C24 C27 1.569(16) .
C25 H25A 0.9300 .

loop_
_platon_squeeze_void_nr
_platon_squeeze_void_average_x
_platon_squeeze_void_average_y
_platon_squeeze_void_average_z
_platon_squeeze_void_volume
_platon_squeeze_void_count_electrons
1 -0.009 -0.006 -0.003 3426.8 317.0
